data_7204273
loop_
_publ_author_name
'Pozo-Gonzalo, Cristina'
'Khan, Tahir'
'McDouall, Joseph J. W.'
'Skabara, Peter J.'
'Roberts, Donna M.'
'Light, Mark E.'
'Coles, Simon J.'
'Hursthouse, Michael B.'
'Neugebauer, Helmut'
'Cravino, Antonio'
'Sariciftci, N. Serdar'

_publ_section_title
;
 Synthesis and electropolymerisation of
 3',4'-bis(alkylsulfanyl)terthiophenes and the significance of the
 fused dithiin ring in 2,5-dithienyl-3,4-ethylenedithiothiophene
 (DT-EDTT)
;
_journal_issue 3
_journal_name_full 'Journal of Materials Chemistry'
_journal_page_first 500
_journal_paper_doi 10.1039/b109017h
_journal_volume 12
_journal_year 2002
_chemical_formula_sum 'C15 H12 S5'
_chemical_formula_weight 352.55
_chemical_name_systematic
;
?
;
_space_group_IT_number 61
_symmetry_cell_setting orthorhombic
_symmetry_space_group_name_Hall '-P 2ac 2ab'
_symmetry_space_group_name_H-M 'P b c a'
_atom_sites_solution_hydrogens geom
_atom_sites_solution_primary direct
_atom_sites_solution_secondary difmap
_audit_creation_method SHELXL-97
_cell_angle_alpha 90.00
_cell_angle_beta 90.00
_cell_angle_gamma 90.00
_cell_formula_units_Z 8
_cell_length_a 15.721(3)
_cell_length_b 8.8601(18)
_cell_length_c 21.597(4)
_cell_measurement_reflns_used 33669
_cell_measurement_temperature 150(2)
_cell_measurement_theta_max 27.48
_cell_measurement_theta_min 2.91
_cell_volume 3008.2(10)
_computing_cell_refinement 'DENZO, COLLECT'
_computing_data_reduction 'DENZO, COLLECT'
_computing_molecular_graphics 'CAMERON (Watkin, Pearce 1995)'
_computing_structure_refinement 'SHELXL-97 (Sheldrick, 1997)'
_computing_structure_solution 'SHELXS-97 (Sheldrick, 1990)'
_diffrn_ambient_temperature 150(2)
_diffrn_detector_area_resol_mean 9.091
_diffrn_measured_fraction_theta_full 0.980
_diffrn_measured_fraction_theta_max 0.980
_diffrn_measurement_device_type 'Nonius KappaCCD Area Detector'
_diffrn_measurement_method '\\f and \\w scans to fill Ewald Sphere'
_diffrn_radiation_monochromator graphite
_diffrn_radiation_source 'Nonius FR591 rotating anode'
_diffrn_radiation_type MoK\a
_diffrn_radiation_wavelength 0.71073
_diffrn_reflns_av_R_equivalents 0.0400
_diffrn_reflns_av_sigmaI/netI 0.0456
_diffrn_reflns_limit_h_max 20
_diffrn_reflns_limit_h_min -20
_diffrn_reflns_limit_k_max 11
_diffrn_reflns_limit_k_min -11
_diffrn_reflns_limit_l_max 27
_diffrn_reflns_limit_l_min -27
_diffrn_reflns_number 14827
_diffrn_reflns_theta_full 27.47
_diffrn_reflns_theta_max 27.47
_diffrn_reflns_theta_min 3.21
_exptl_absorpt_coefficient_mu 0.755
_exptl_absorpt_correction_T_max 0.8336
_exptl_absorpt_correction_T_min 0.8051
_exptl_absorpt_correction_type multi-scan
_exptl_crystal_colour orange
_exptl_crystal_density_diffrn 1.557
_exptl_crystal_density_method 'not measured'
_exptl_crystal_description block
_exptl_crystal_F_000 1456
_exptl_crystal_size_max 0.30
_exptl_crystal_size_mid 0.30
_exptl_crystal_size_min 0.25
_refine_diff_density_max 0.394
_refine_diff_density_min -0.399
_refine_diff_density_rms 0.066
_refine_ls_extinction_coef 0.0011(4)
_refine_ls_extinction_expression Fc^*^=kFc[1+0.001xFc^2^\l^3^/sin(2\q)]^-1/4^
_refine_ls_extinction_method SHELXL
_refine_ls_goodness_of_fit_ref 1.022
_refine_ls_hydrogen_treatment mixed
_refine_ls_matrix_type full
_refine_ls_number_parameters 200
_refine_ls_number_reflns 3385
_refine_ls_number_restraints 6
_refine_ls_restrained_S_all 1.021
_refine_ls_R_factor_all 0.0508
_refine_ls_R_factor_gt 0.0337
_refine_ls_shift/su_max 0.340
_refine_ls_shift/su_mean 0.034
_refine_ls_structure_factor_coef Fsqd
_refine_ls_weighting_details 'calc w=1/[\s^2^(Fo^2^)+(0.0387P)^2^+1.3629P] where P=(Fo^2^+2Fc^2^)/3'
_refine_ls_weighting_scheme calc
_refine_ls_wR_factor_gt 0.0768
_refine_ls_wR_factor_ref 0.0854
_reflns_number_gt 2642
_reflns_number_total 3385
_reflns_threshold_expression >2sigma(I)
_cod_data_source_file b109017h.txt
_cod_data_source_block s92_b
_cod_depositor_comments
;
The following automatic conversions were performed:
'_symmetry_cell_setting' value 'Orthorhombic' changed to 'orthorhombic'
according to '/home/saulius/struct/CIF-dictionaries/cif_core.dic'
dictionary named 'cif_core.dic' version 2.4.1 from 2010-06-29.

Automatic conversion script
Id: cif_fix_enum 1527 2010-12-29 10:47:43Z saulius 

The following automatic conversions were performed:

'_exptl_absorpt_correction_type' tag value 'multi-scans' was replaced
with 'multi-scan' value.

Automatic conversion script
Id: cif_fix_values 1646 2011-03-28 12:23:43Z adriana 
;
_cod_original_sg_symbol_H-M Pbca
_cod_database_code 7204273

loop_
_symmetry_equiv_pos_as_xyz
'x, y, z'
'-x+1/2, -y, z+1/2'
'-x, y+1/2, -z+1/2'
'x+1/2, -y+1/2, -z'
'-x, -y, -z'
'x-1/2, y, -z-1/2'
'x, -y-1/2, z-1/2'
'-x-1/2, y-1/2, z'

loop_
_atom_site_label
_atom_site_type_symbol
_atom_site_fract_x
_atom_site_fract_y
_atom_site_fract_z
_atom_site_U_iso_or_equiv
_atom_site_adp_type
_atom_site_occupancy
_atom_site_symmetry_multiplicity
_atom_site_calc_flag
_atom_site_refinement_flags
_atom_site_disorder_assembly
_atom_site_disorder_group
C1 C 0.04078(13) -0.0250(2) 0.60120(9) 0.0230(4) Uani 1 1 d . . .
H1A H -0.0020 -0.0002 0.6333 0.028 Uiso 1 1 calc R . .
H1B H 0.0163 -0.1052 0.5747 0.028 Uiso 1 1 calc R . .
C2 C 0.11950(13) -0.0875(2) 0.63312(9) 0.0232(4) Uani 1 1 d . . .
H2A H 0.1077 -0.1927 0.6460 0.028 Uiso 1 1 calc R . .
H2B H 0.1666 -0.0904 0.6028 0.028 Uiso 1 1 calc R . .
C3 C 0.14854(14) 0.0007(2) 0.68925(9) 0.0242(4) Uani 1 1 d . . .
H3A H 0.1917 -0.0600 0.7115 0.029 Uiso 1 1 calc R . .
H3B H 0.0993 0.0136 0.7174 0.029 Uiso 1 1 calc R . .
C4 C 0.10373(12) 0.3002(2) 0.66117(8) 0.0188(4) Uani 1 1 d . . .
C5 C 0.04927(12) 0.2880(2) 0.60823(8) 0.0188(4) Uani 1 1 d . . .
C6 C 0.08504(12) 0.4222(2) 0.69780(8) 0.0196(4) Uani 1 1 d . C .
C7 C 0.12168(13) 0.4726(2) 0.75620(9) 0.0228(4) Uani 1 1 d . . .
C8 C 0.18674(15) 0.4860(3) 0.85655(10) 0.0416(6) Uani 1 1 d . . .
H8 H 0.2146 0.4557 0.8935 0.050 Uiso 1 1 calc R A 1
C9 C 0.16051(16) 0.6262(3) 0.84304(12) 0.0430(7) Uani 1 1 d . C .
H9 H 0.1656 0.7107 0.8699 0.052 Uiso 1 1 calc R B 2
C11 C -0.00862(12) 0.4039(2) 0.60380(8) 0.0192(4) Uani 1 1 d . C .
C12 C -0.07415(12) 0.4393(2) 0.55864(9) 0.0205(4) Uani 1 1 d . . .
C13 C -0.11872(13) 0.5763(2) 0.55465(9) 0.0243(4) Uani 1 1 d . . .
H13 H -0.1084 0.6613 0.5804 0.029 Uiso 1 1 calc R . .
C14 C -0.18111(14) 0.5714(3) 0.50725(10) 0.0307(5) Uani 1 1 d . . .
H14 H -0.2183 0.6532 0.4985 0.037 Uiso 1 1 calc R . .
C15 C -0.18264(14) 0.4402(3) 0.47589(10) 0.0300(5) Uani 1 1 d . . .
H15 H -0.2208 0.4193 0.4429 0.036 Uiso 1 1 calc R . .
S1 S 0.05808(3) 0.14198(5) 0.55366(2) 0.02326(14) Uani 1 1 d . . .
S2 S 0.19341(3) 0.18544(6) 0.67342(2) 0.02254(14) Uani 1 1 d . . .
S3 S 0.00237(3) 0.52574(5) 0.66615(2) 0.02179(14) Uani 1 1 d . . .
S5 S -0.10827(4) 0.31581(6) 0.50228(2) 0.03009(16) Uani 1 1 d . . .
C10 C 0.1642(9) 0.3844(15) 0.8026(7) 0.025(3) Uani 0.50 1 d PU C 1
H10 H 0.1762 0.2795 0.7999 0.029 Uiso 0.50 1 calc PR C 1
S4' S 0.1702(2) 0.3588(4) 0.80648(15) 0.0300(6) Uani 0.50 1 d P C 1
C10' C 0.1204(13) 0.6307(18) 0.7770(9) 0.053(5) Uani 0.50 1 d P C 2
H10' H 0.0999 0.7163 0.7551 0.063 Uiso 0.50 1 calc PR C 2
S4 S 0.1154(3) 0.6497(4) 0.7804(2) 0.0276(7) Uani 0.50 1 d P C 2

loop_
_atom_site_aniso_label
_atom_site_aniso_U_11
_atom_site_aniso_U_22
_atom_site_aniso_U_33
_atom_site_aniso_U_23
_atom_site_aniso_U_13
_atom_site_aniso_U_12
C1 0.0214(11) 0.0196(10) 0.0278(10) -0.0028(8) -0.0011(8) -0.0023(8)
C2 0.0243(12) 0.0190(9) 0.0264(10) 0.0015(8) -0.0010(8) 0.0014(8)
C3 0.0263(12) 0.0228(10) 0.0235(10) 0.0010(8) 0.0000(8) 0.0023(9)
C4 0.0183(11) 0.0178(9) 0.0203(9) 0.0004(7) 0.0003(7) -0.0021(7)
C5 0.0198(11) 0.0187(9) 0.0179(9) -0.0006(7) 0.0017(7) -0.0004(8)
C6 0.0182(10) 0.0204(9) 0.0202(9) -0.0011(8) 0.0017(8) -0.0025(8)
C7 0.0204(11) 0.0253(11) 0.0225(10) -0.0068(8) 0.0025(8) -0.0037(8)
C8 0.0256(14) 0.0740(19) 0.0253(11) -0.0057(12) -0.0065(10) -0.0014(12)
C9 0.0342(15) 0.0484(15) 0.0463(14) -0.0288(12) 0.0147(11) -0.0174(12)
C11 0.0192(11) 0.0199(9) 0.0183(9) -0.0001(8) 0.0024(7) -0.0026(7)
C12 0.0200(11) 0.0205(9) 0.0209(9) 0.0019(8) 0.0030(8) -0.0018(8)
C13 0.0212(12) 0.0294(11) 0.0223(10) -0.0012(9) -0.0007(8) 0.0059(9)
C14 0.0236(12) 0.0315(12) 0.0369(12) 0.0089(10) -0.0002(9) 0.0071(9)
C15 0.0245(12) 0.0376(12) 0.0279(11) 0.0069(10) -0.0063(9) -0.0012(10)
S1 0.0299(3) 0.0215(3) 0.0184(2) -0.00394(19) -0.00345(19) 0.0047(2)
S2 0.0176(3) 0.0230(3) 0.0269(3) -0.0044(2) -0.00276(19) 0.00103(19)
S3 0.0232(3) 0.0195(2) 0.0227(3) -0.00364(19) -0.00013(19) 0.00157(19)
S5 0.0324(3) 0.0277(3) 0.0302(3) -0.0018(2) -0.0102(2) 0.0023(2)
C10 0.025(3) 0.024(3) 0.025(3) -0.0006(10) -0.0002(10) 0.0007(10)
S4' 0.0334(11) 0.0343(13) 0.0223(9) -0.0044(8) -0.0096(6) 0.0058(9)
C10' 0.040(7) 0.089(12) 0.029(7) 0.014(7) 0.003(5) 0.000(7)
S4 0.0325(14) 0.0239(8) 0.0265(12) -0.0075(8) 0.0055(9) -0.0059(7)

loop_
_atom_type_symbol
_atom_type_description
_atom_type_scat_dispersion_real
_atom_type_scat_dispersion_imag
_atom_type_scat_source
C C 0.0033 0.0016 'International Tables Vol C Tables 4.2.6.8 and 6.1.1.4'
H H 0.0000 0.0000 'International Tables Vol C Tables 4.2.6.8 and 6.1.1.4'
S S 0.1246 0.1234 'International Tables Vol C Tables 4.2.6.8 and 6.1.1.4'

loop_
_geom_angle_atom_site_label_1
_geom_angle_atom_site_label_2
_geom_angle_atom_site_label_3
_geom_angle
_geom_angle_site_symmetry_1
_geom_angle_site_symmetry_3
_geom_angle_publ_flag
C2 C1 S1 115.46(14) . . ?
C3 C2 C1 114.85(16) . . ?
C2 C3 S2 115.63(14) . . ?
C6 C4 C5 113.07(17) . . ?
C6 C4 S2 122.74(15) . . ?
C5 C4 S2 123.76(14) . . ?
C11 C5 C4 113.24(16) . . ?
C11 C5 S1 123.76(14) . . ?
C4 C5 S1 122.97(14) . . ?
C4 C6 C7 131.03(18) . . ?
C4 C6 S3 110.53(14) . . ?
C7 C6 S3 118.44(14) . . ?
C6 C7 C10' 123.4(9) . . ?
C6 C7 C10 128.4(6) . . ?
C10' C7 C10 108.1(11) . . ?
C6 C7 S4' 124.01(19) . . ?
C10' C7 S4' 112.6(9) . . ?
C10 C7 S4' 4.4(7) . . ?
C6 C7 S4 122.7(2) . . ?
C10' C7 S4 2.7(9) . . ?
C10 C7 S4 108.8(6) . . ?
S4' C7 S4 113.2(2) . . ?
C9 C8 C10 108.1(5) . . ?
C8 C9 C10' 110.3(6) . . ?
C5 C11 C12 132.61(17) . . ?
C5 C11 S3 110.17(14) . . ?
C12 C11 S3 117.23(14) . . ?
C13 C12 C11 125.57(18) . . ?
C13 C12 S5 110.51(15) . . ?
C11 C12 S5 123.93(15) . . ?
C12 C13 C14 111.30(19) . . ?
C15 C14 C13 113.7(2) . . ?
C14 C15 S5 112.22(16) . . ?
C5 S1 C1 102.03(9) . . ?
C4 S2 C3 103.78(10) . . ?
C6 S3 C11 92.96(9) . . ?
C15 S5 C12 92.24(11) . . ?
C8 C10 C7 108.8(8) . . ?
C7 C10' C9 104.4(12) . . ?

loop_
_geom_bond_atom_site_label_1
_geom_bond_atom_site_label_2
_geom_bond_distance
_geom_bond_site_symmetry_2
_geom_bond_publ_flag
C1 C2 1.521(3) . ?
C1 S1 1.8212(19) . ?
C2 C3 1.513(3) . ?
C3 S2 1.815(2) . ?
C4 C6 1.371(3) . ?
C4 C5 1.432(3) . ?
C4 S2 1.758(2) . ?
C5 C11 1.375(3) . ?
C5 S1 1.7556(18) . ?
C6 C7 1.457(3) . ?
C6 S3 1.731(2) . ?
C7 C10' 1.471(15) . ?
C7 C10 1.436(12) . ?
C7 S4' 1.667(4) . ?
C7 S4 1.656(4) . ?
C8 C9 1.341(4) . ?
C8 C10 1.514(15) . ?
C9 C10' 1.56(2) . ?
C11 C12 1.453(3) . ?
C11 S3 1.7345(19) . ?
C12 C13 1.404(3) . ?
C12 S5 1.722(2) . ?
C13 C14 1.418(3) . ?
C14 C15 1.346(3) . ?
C15 S5 1.705(2) . ?
